data_5000132
loop_
_publ_author_name
'Tsoucaris, D.'
'de Rango, C.'
'Tsoucaris, G.'
'Zelwer, C.'
'Parthasarathy, R.'
'Cole, F. E.'

_journal_name_full 'Crystal Structure Communications'
_journal_page_first 193
_journal_volume 2
_journal_year 1973
_chemical_formula_sum 'C11 H18 Cl N O3'
_space_group_IT_number 15
_symmetry_cell_setting monoclinic
_symmetry_space_group_name_Hall '-C 2yc'
_symmetry_space_group_name_H-M 'C 1 2/c 1'
_cell_angle_alpha 90
_cell_angle_beta 103.59(4)
_cell_angle_gamma 90
_cell_formula_units_Z 8
_cell_length_a 38.767(8)
_cell_length_b 5.146(1)
_cell_length_c 13.023(2)
_cod_original_sg_symbol_H-M 'C 2/c'
_cod_original_formula_sum 'C11 H18 Cl1 N1 O3'
_cod_database_code 5000132

loop_
_symmetry_equiv_pos_site_id
_symmetry_equiv_pos_as_xyz
1 x,y,z
2 1/2+x,1/2+y,z
3 -x,y,1/2-z
4 1/2-x,1/2+y,1/2-z
5 -x,-y,-z
6 -1/2-x,-1/2-y,-z
7 x,-y,-1/2+z
8 -1/2+x,-1/2-y,-1/2+z

loop_
_atom_site_label
_atom_site_type_symbol
_atom_site_fract_x
_atom_site_fract_y
_atom_site_fract_z
Cl1 Cl -0.02521 0.22624 0.35659
C1 C 0.11594 0.30038 0.31021
C10 C 0.20630 0.92640 0.51530
C11 C 0.12179 -0.06143 0.15396
C2 C 0.14647 0.27863 0.27206
C3 C 0.17619 0.42781 0.31545
C4 C 0.17572 0.59426 0.39967
C5 C 0.14491 0.61456 0.43868
C6 C 0.11552 0.46882 0.39346
C7 C 0.08139 0.49971 0.43131
C8 C 0.05866 0.71162 0.37043
C9 C 0.21325 0.61132 0.21586
H1 H 0.01230 0.61670 0.37810
H10 H 0.18910 1.07680 0.48850
H11 H 0.20150 0.84770 0.58640
H12 H 0.23070 1.01470 0.52600
H13 H 0.20800 0.75920 0.25220
H14 H 0.18990 0.58770 0.14180
H15 H 0.22930 0.56530 0.18820
H16 H 0.13150 -0.16400 0.10890
H17 H 0.11670 -0.17420 0.20750
H18 H 0.09850 0.00570 0.12350
H2 H 0.01190 0.84320 0.36980
H3 H 0.03140 0.72300 0.47750
H4 H 0.06860 0.86200 0.37990
H5 H 0.05040 0.66840 0.28060
H6 H 0.09110 0.54120 0.52510
H7 H 0.06950 0.35940 0.42000
H8 H 0.14480 0.71260 0.50270
H9 H 0.09660 0.22020 0.27840
N1 N 0.02410 0.73017 0.40179
O1 O 0.20656 0.40035 0.27904
O2 O 0.20624 0.72569 0.43898
O3 O 0.14922 0.12023 0.18955

loop_
_atom_type_symbol
_atom_type_radius_bond
C 0.68
H 0.20
Cl 0.99
N 0.68
O 0.68
